data_1551144
loop_
_publ_author_name
'Chuzel, Olivier'
'Aupic, Clara'
'Abdou-Mohamed, Amel'
'Figliola, Calrlotta'
'Nava, Paola'
'Tuccio, Beatrice'
'Chouraqui, Ga\"elle'
'Parrain, Jean-Luc'

_publ_section_title
;
 Highly diastereoselective preparation of chiral NHC-boranes stereogenic
 at boron atom.
;
_journal_name_full 'Chemical Science'
_journal_paper_doi 10.1039/C9SC01454C
_journal_year 2019
_chemical_absolute_configuration unk
_chemical_formula_moiety 'C23 H29 B N2 O'
_chemical_formula_sum 'C23 H29 B N2 O'
_chemical_formula_weight 360.29
_chemical_properties_physical Moisture-sensitive
_space_group_crystal_system orthorhombic
_space_group_IT_number 19
_space_group_name_Hall 'P 2ac 2ab'
_space_group_name_H-M_alt 'P 21 21 21'
_symmetry_space_group_name_Hall 'P 2ac 2ab'
_symmetry_space_group_name_H-M 'P 21 21 21'
_atom_sites_solution_hydrogens geom
_atom_sites_solution_primary dual
_audit_creation_date 2018-02-16
_audit_creation_method
;
Olex2 1.2
(compiled 2017.08.10 svn.r3461 for OlexSys, GUI svn.r5381)
;
_audit_update_record
;
2018-07-24 deposited with the CCDC.    2019-05-24 downloaded from the CCDC.
;
_cell_angle_alpha 90
_cell_angle_beta 90
_cell_angle_gamma 90
_cell_formula_units_Z 4
_cell_length_a 7.76550(10)
_cell_length_b 12.17080(10)
_cell_length_c 22.3907(2)
_cell_measurement_reflns_used 17277
_cell_measurement_temperature 293
_cell_measurement_theta_max 74.0600
_cell_measurement_theta_min 3.5650
_cell_volume 2116.20(4)
_computing_cell_refinement 'CrysAlisPro 1.171.39.44a (Rigaku OD, 2018)'
_computing_data_collection 'CrysAlisPro 1.171.39.44a (Rigaku OD, 2018)'
_computing_data_reduction 'CrysAlisPro 1.171.39.44a (Rigaku OD, 2018)'
_computing_molecular_graphics 'Olex2 (Dolomanov et al., 2009)'
_computing_publication_material 'Olex2 (Dolomanov et al., 2009)'
_computing_structure_refinement 'ShelXL (Sheldrick, 2015)'
_computing_structure_solution 'ShelXT (Sheldrick, 2015)'
_diffrn_ambient_temperature 293
_diffrn_detector 'CCD plate'
_diffrn_detector_area_resol_mean 5.3048
_diffrn_detector_type AtlasS2
_diffrn_measured_fraction_theta_full 1.000
_diffrn_measured_fraction_theta_max 0.992
_diffrn_measurement_details
;
List of Runs (angles in degrees, time in seconds):

  # Type    Start    End  Width  t~exp~   \w     \q     \k     \f   Frames
#--------------------------------------------------------------------------
  1  \w   -116.00 -17.00   1.00    2.00    --  -41.26 -38.00   0.00   99
  2  \w    -96.00  -2.00   1.00    2.00    --  -41.26 125.00 -60.00   94
  3  \w     23.00  97.00   1.00    2.00    --   41.26-125.00-180.00   74
  4  \w     25.00 109.00   1.00   10.00    --  107.87 -94.00  30.00   84
  5  \w     35.00 122.00   1.00   10.00    --  107.87-125.00-120.00   87
  6  \w     94.00 178.00   1.00   10.00    --  107.87 125.00 -60.00   84
  7  \w     75.00 178.00   1.00   10.00    --  107.87  77.00 120.00  103
  8  \w     55.00 178.00   1.00   10.00    --  107.87  15.00-120.00  123
  9  \w   -113.00 -13.00   1.00    2.00    --  -41.26 -57.00 -90.00  100
 10  \w   -113.00 -13.00   1.00    2.00    --  -41.26 -57.00 120.00  100
 11  \w     79.00 178.00   1.00   10.00    --  107.87  61.00  30.00   99
 12  \w     75.00 178.00   1.00   10.00    --  107.87  77.00  60.00  103
 13  \w     35.00 134.00   1.00   10.00    --  107.87 -45.00   0.00   99
 14  \w     82.00 178.00   1.00   10.00    --  107.87  45.00 -60.00   96
 15  \w   -117.00  -9.00   1.00    2.00    --  -41.26 -77.00-120.00  108
 16  \w      1.00  82.00   1.00    2.00    --   41.26 -99.00-120.00   81
 17  \w     82.00 178.00   1.00   10.00    --  107.87  45.00   0.00   96
 18  \w     75.00 178.00   1.00   10.00    --  107.87  77.00-120.00  103
 19  \w     75.00 146.00   1.00   10.00    --  107.87  77.00  90.00   71
 20  \w     25.00 109.00   1.00   10.00    --  107.87 -94.00 -90.00   84
;
_diffrn_measurement_device 'four-circle diffractometer'
_diffrn_measurement_device_type 'SuperNova, Dual, Cu at home/near, AtlasS2'
_diffrn_measurement_method '\w scans'
_diffrn_orient_matrix_type 'CrysAlisPro convention (1999,Acta A55,543-557)'
_diffrn_orient_matrix_UB_11 0.1439946000
_diffrn_orient_matrix_UB_12 0.0127411000
_diffrn_orient_matrix_UB_13 -0.0467979000
_diffrn_orient_matrix_UB_21 0.1279845000
_diffrn_orient_matrix_UB_22 -0.0560952000
_diffrn_orient_matrix_UB_23 0.0428257000
_diffrn_orient_matrix_UB_31 -0.0474021000
_diffrn_orient_matrix_UB_32 -0.1127836000
_diffrn_orient_matrix_UB_33 -0.0265924000
_diffrn_radiation_monochromator mirror
_diffrn_radiation_probe x-ray
_diffrn_radiation_type CuK\a
_diffrn_radiation_wavelength 1.54184
_diffrn_reflns_av_R_equivalents 0.0276
_diffrn_reflns_av_unetI/netI 0.0140
_diffrn_reflns_Laue_measured_fraction_full 1.000
_diffrn_reflns_Laue_measured_fraction_max 0.992
_diffrn_reflns_limit_h_max 9
_diffrn_reflns_limit_h_min -9
_diffrn_reflns_limit_k_max 14
_diffrn_reflns_limit_k_min -14
_diffrn_reflns_limit_l_max 27
_diffrn_reflns_limit_l_min -27
_diffrn_reflns_number 24338
_diffrn_reflns_point_group_measured_fraction_full 1.000
_diffrn_reflns_point_group_measured_fraction_max 0.993
_diffrn_reflns_theta_full 67.684
_diffrn_reflns_theta_max 74.440
_diffrn_reflns_theta_min 3.949
_diffrn_source 'micro-focus sealed X-ray tube'
_diffrn_source_type 'SuperNova (Cu) X-ray Source'
_exptl_absorpt_coefficient_mu 0.525
_exptl_absorpt_correction_T_max 1.00000
_exptl_absorpt_correction_T_min 0.69865
_exptl_absorpt_correction_type multi-scan
_exptl_absorpt_process_details
;
CrysAlisPro 1.171.39.44a (Rigaku Oxford Diffraction, 2018)
Empirical absorption correction using spherical harmonics,
 implemented in SCALE3 ABSPACK scaling algorithm.
;
_exptl_crystal_colour colourless
_exptl_crystal_colour_primary colourless
_exptl_crystal_density_diffrn 1.131
_exptl_crystal_description prism
_exptl_crystal_F_000 776
_exptl_crystal_recrystallization_method 'Re-crystallisation from solvent: dichloromethane/pentane'
_exptl_crystal_size_max 0.4
_exptl_crystal_size_mid 0.18
_exptl_crystal_size_min 0.18
_refine_diff_density_max 0.146
_refine_diff_density_min -0.210
_refine_diff_density_rms 0.039
_refine_ls_abs_structure_details
;
 Refined as an inversion twin.
;
_refine_ls_abs_structure_Flack 0.1(4)
_refine_ls_extinction_method none
_refine_ls_goodness_of_fit_ref 1.040
_refine_ls_hydrogen_treatment constr
_refine_ls_matrix_type full
_refine_ls_number_parameters 251
_refine_ls_number_reflns 4258
_refine_ls_number_restraints 0
_refine_ls_restrained_S_all 1.040
_refine_ls_R_factor_all 0.0371
_refine_ls_R_factor_gt 0.0364
_refine_ls_shift/su_max 0.000
_refine_ls_shift/su_mean 0.000
_refine_ls_structure_factor_coef Fsqd
_refine_ls_weighting_details 'w=1/[\s^2^(Fo^2^)+(0.0695P)^2^+0.1373P] where P=(Fo^2^+2Fc^2^)/3'
_refine_ls_weighting_scheme calc
_refine_ls_wR_factor_gt 0.1027
_refine_ls_wR_factor_ref 0.1040
_reflns_Friedel_coverage 0.746
_reflns_Friedel_fraction_full 1.000
_reflns_Friedel_fraction_max 0.994
_reflns_number_gt 4168
_reflns_number_total 4258
_reflns_threshold_expression 'I > 2\s(I)'
_cod_data_source_file c9sc01454c2.cif
_cod_data_source_block ca609d
_cod_database_code 1551144
_shelx_shelxl_version_number 2016/4
_chemical_oxdiff_formula 'c23 h29 b1 n2 o1'
_shelx_space_group_comment
;
The symmetry employed for this shelxl refinement is uniquely defined
by the following loop, which should always be used as a source of
symmetry information in preference to the above space-group names.
They are only intended as comments.
;
_shelx_estimated_absorpt_t_max 0.911
_shelx_estimated_absorpt_t_min 0.817
_reflns_odcompleteness_completeness 99.95
_reflns_odcompleteness_iscentric 1
_reflns_odcompleteness_theta 66.97
_olex2_refinement_description
;
1. Twinned data refinement
 Scales: 0.9(4)
 0.1(4)
2. Fixed Uiso
 At 1.2 times of:
  All B(H) groups, All C(H) groups, All C(H,H) groups
 At 1.5 times of:
  All C(H,H,H) groups
3.a Ternary CH refined with riding coordinates:
 C5(H5), B1(H1)
3.b Secondary CH2 refined with riding coordinates:
 C4(H4A,H4B)
3.c Aromatic/amide H refined with riding coordinates:
 C2(H2), C3(H3), C8(H8), C9(H9), C11(H11), C17(H17), C19(H19)
3.d Idealised Me refined as rotating group:
 C5AA(H5AA,H5AB,H5AC), C6(H6A,H6B,H6C), C13(H13A,H13B,H13C), C14(H14A,H14B,
 H14C), C21(H21A,H21B,H21C), C22(H22A,H22B,H22C)
;
_olex2_submission_special_instructions 'No special instructions were received'
_oxdiff_exptl_absorpt_empirical_details
;
Empirical correction (ABSPACK) includes:
- Absorption correction using spherical harmonics
- Frame scaling
;
_oxdiff_exptl_absorpt_empirical_full_max 1.574
_oxdiff_exptl_absorpt_empirical_full_min 0.665

loop_
_space_group_symop_operation_xyz
'x, y, z'
'-x+1/2, -y, z+1/2'
'-x, y+1/2, -z+1/2'
'x+1/2, -y+1/2, -z'

loop_
_atom_site_label
_atom_site_type_symbol
_atom_site_fract_x
_atom_site_fract_y
_atom_site_fract_z
_atom_site_U_iso_or_equiv
_atom_site_adp_type
_atom_site_occupancy
_atom_site_site_symmetry_order
_atom_site_calc_flag
_atom_site_refinement_flags_posn
O1 O -0.0259(3) 0.60902(13) 0.17452(7) 0.0824(5) Uani 1 1 d .
N1 N 0.60195(17) 0.49890(12) 0.37587(6) 0.0464(3) Uani 1 1 d .
N2 N 0.50843(18) 0.33376(11) 0.38192(6) 0.0452(3) Uani 1 1 d .
C1 C 0.46141(19) 0.43875(13) 0.38788(6) 0.0398(3) Uani 1 1 d .
C2 C 0.7376(2) 0.42956(19) 0.36182(10) 0.0628(5) Uani 1 1 d .
H2 H 0.848939 0.450756 0.351741 0.075 Uiso 1 1 calc R
C3 C 0.6786(3) 0.32624(18) 0.36547(10) 0.0610(5) Uani 1 1 d .
H3 H 0.740466 0.262174 0.358283 0.073 Uiso 1 1 calc R
C4 C 0.3692(2) 0.25388(14) 0.39154(8) 0.0476(4) Uani 1 1 d .
H4A H 0.404374 0.197562 0.419652 0.057 Uiso 1 1 calc R
H4B H 0.336558 0.219047 0.354249 0.057 Uiso 1 1 calc R
C5 C 0.2192(2) 0.32195(14) 0.41684(8) 0.0486(4) Uani 1 1 d .
H5 H 0.111367 0.298977 0.397869 0.058 Uiso 1 1 calc R
C5AA C 0.5475(3) 0.6198(2) 0.26705(9) 0.0693(6) Uani 1 1 d .
H5AA H 0.652106 0.584073 0.255044 0.104 Uiso 1 1 calc GR
H5AB H 0.515433 0.673226 0.237530 0.104 Uiso 1 1 calc GR
H5AC H 0.457478 0.566194 0.270895 0.104 Uiso 1 1 calc GR
C6 C 0.2075(4) 0.3031(2) 0.48426(10) 0.0802(7) Uani 1 1 d .
H6A H 0.192853 0.226061 0.492065 0.120 Uiso 1 1 calc GR
H6B H 0.110912 0.342866 0.500017 0.120 Uiso 1 1 calc GR
H6C H 0.311322 0.328389 0.503021 0.120 Uiso 1 1 calc GR
C7 C 0.17108(18) 0.49836(13) 0.33903(7) 0.0406(3) Uani 1 1 d .
C8 C 0.1549(2) 0.42777(14) 0.29034(7) 0.0455(4) Uani 1 1 d .
H8 H 0.190475 0.355323 0.295088 0.055 Uiso 1 1 calc R
C9 C 0.0891(2) 0.45876(14) 0.23516(8) 0.0507(4) Uani 1 1 d .
H9 H 0.079793 0.408090 0.204241 0.061 Uiso 1 1 calc R
C10 C 0.0378(3) 0.56635(15) 0.22721(9) 0.0545(4) Uani 1 1 d .
C11 C 0.0503(3) 0.63909(14) 0.27448(10) 0.0572(4) Uani 1 1 d .
H11 H 0.014227 0.711308 0.269183 0.069 Uiso 1 1 calc R
C12 C 0.1151(2) 0.60730(13) 0.32957(8) 0.0474(4) Uani 1 1 d .
C13 C 0.1216(3) 0.69208(16) 0.37873(10) 0.0645(5) Uani 1 1 d .
H13A H 0.054084 0.667324 0.412028 0.097 Uiso 1 1 calc GR
H13B H 0.076113 0.760407 0.364240 0.097 Uiso 1 1 calc GR
H13C H 0.238785 0.702425 0.391180 0.097 Uiso 1 1 calc GR
C14 C -0.0593(4) 0.5356(2) 0.12759(11) 0.0804(7) Uani 1 1 d .
H14A H -0.104727 0.575261 0.094046 0.121 Uiso 1 1 calc GR
H14B H -0.141625 0.481719 0.140446 0.121 Uiso 1 1 calc GR
H14C H 0.045647 0.499568 0.116167 0.121 Uiso 1 1 calc GR
C15 C 0.6052(2) 0.61733(14) 0.37805(8) 0.0461(4) Uani 1 1 d .
C16 C 0.5748(2) 0.67619(16) 0.32620(8) 0.0523(4) Uani 1 1 d .
C17 C 0.5668(3) 0.79017(17) 0.33088(10) 0.0625(5) Uani 1 1 d .
H17 H 0.545201 0.831503 0.296760 0.075 Uiso 1 1 calc R
C18 C 0.5899(3) 0.84371(17) 0.38474(11) 0.0650(5) Uani 1 1 d .
C19 C 0.6248(3) 0.78170(18) 0.43493(10) 0.0673(5) Uani 1 1 d .
H19 H 0.643270 0.817291 0.471127 0.081 Uiso 1 1 calc R
C20 C 0.6332(3) 0.66736(17) 0.43298(8) 0.0584(5) Uani 1 1 d .
C21 C 0.6674(5) 0.6013(2) 0.48846(11) 0.0916(9) Uani 1 1 d .
H21A H 0.568403 0.557014 0.497492 0.137 Uiso 1 1 calc GR
H21B H 0.690143 0.650026 0.521224 0.137 Uiso 1 1 calc GR
H21C H 0.765292 0.554600 0.482081 0.137 Uiso 1 1 calc GR
C22 C 0.5721(4) 0.9669(2) 0.38893(16) 0.0937(9) Uani 1 1 d .
H22A H 0.613029 0.999957 0.352678 0.141 Uiso 1 1 calc GR
H22B H 0.638750 0.993483 0.422032 0.141 Uiso 1 1 calc GR
H22C H 0.453225 0.985719 0.394754 0.141 Uiso 1 1 calc GR
B1 B 0.2583(2) 0.45376(15) 0.40055(8) 0.0412(4) Uani 1 1 d .
H1 H 0.235727 0.502543 0.434476 0.049 Uiso 1 1 calc R

loop_
_atom_site_aniso_label
_atom_site_aniso_U_11
_atom_site_aniso_U_22
_atom_site_aniso_U_33
_atom_site_aniso_U_23
_atom_site_aniso_U_13
_atom_site_aniso_U_12
O1 0.1245(15) 0.0535(8) 0.0693(9) -0.0039(7) -0.0374(10) 0.0212(9)
N1 0.0401(6) 0.0464(7) 0.0526(7) -0.0007(6) 0.0036(6) -0.0046(6)
N2 0.0439(7) 0.0423(7) 0.0494(7) 0.0002(6) 0.0006(6) 0.0022(5)
C1 0.0399(7) 0.0411(7) 0.0384(7) -0.0013(6) 0.0002(6) -0.0021(6)
C2 0.0375(8) 0.0657(12) 0.0851(13) -0.0006(10) 0.0116(8) -0.0005(8)
C3 0.0472(9) 0.0581(11) 0.0777(12) -0.0028(9) 0.0079(9) 0.0104(8)
C4 0.0536(9) 0.0371(8) 0.0521(8) 0.0013(6) -0.0004(7) -0.0018(7)
C5 0.0478(8) 0.0448(8) 0.0531(9) 0.0029(7) 0.0071(7) -0.0057(7)
C5AA 0.0790(13) 0.0829(14) 0.0461(9) 0.0044(9) 0.0067(9) -0.0121(12)
C6 0.114(2) 0.0650(13) 0.0619(12) 0.0094(10) 0.0308(13) -0.0048(14)
C7 0.0325(6) 0.0386(7) 0.0507(8) -0.0029(6) 0.0050(6) -0.0007(6)
C8 0.0456(8) 0.0353(7) 0.0557(8) -0.0040(6) -0.0017(7) 0.0051(6)
C9 0.0552(9) 0.0413(8) 0.0555(9) -0.0078(7) -0.0063(8) 0.0046(7)
C10 0.0605(10) 0.0445(9) 0.0586(10) -0.0006(7) -0.0120(8) 0.0073(8)
C11 0.0677(11) 0.0361(8) 0.0676(11) -0.0037(7) -0.0097(9) 0.0099(8)
C12 0.0463(8) 0.0381(7) 0.0579(9) -0.0068(7) 0.0001(7) 0.0017(7)
C13 0.0801(13) 0.0444(9) 0.0690(11) -0.0143(9) -0.0056(10) 0.0108(9)
C14 0.0971(17) 0.0746(14) 0.0694(13) -0.0113(11) -0.0332(12) 0.0248(13)
C15 0.0417(8) 0.0447(8) 0.0519(8) 0.0000(7) 0.0028(7) -0.0089(7)
C16 0.0475(9) 0.0584(10) 0.0510(9) 0.0049(7) 0.0079(7) -0.0098(8)
C17 0.0632(11) 0.0564(10) 0.0681(11) 0.0163(9) 0.0100(9) -0.0075(9)
C18 0.0603(11) 0.0504(10) 0.0845(13) 0.0014(10) 0.0129(11) -0.0095(8)
C19 0.0768(13) 0.0580(11) 0.0671(12) -0.0144(9) 0.0026(10) -0.0146(10)
C20 0.0651(11) 0.0565(10) 0.0535(10) -0.0007(8) -0.0047(8) -0.0116(9)
C21 0.135(2) 0.0805(16) 0.0591(12) 0.0052(11) -0.0266(15) -0.0130(17)
C22 0.0946(18) 0.0511(12) 0.136(3) -0.0061(14) 0.0182(18) -0.0040(12)
B1 0.0398(8) 0.0381(8) 0.0456(9) -0.0043(7) 0.0064(6) -0.0018(7)

loop_
_atom_type_symbol
_atom_type_description
_atom_type_scat_dispersion_real
_atom_type_scat_dispersion_imag
_atom_type_scat_source
C C 0.0181 0.0091 'International Tables Vol C Tables 4.2.6.8 and 6.1.1.4'
H H 0.0000 0.0000 'International Tables Vol C Tables 4.2.6.8 and 6.1.1.4'
B B 0.0090 0.0039 'International Tables Vol C Tables 4.2.6.8 and 6.1.1.4'
N N 0.0311 0.0180 'International Tables Vol C Tables 4.2.6.8 and 6.1.1.4'
O O 0.0492 0.0322 'International Tables Vol C Tables 4.2.6.8 and 6.1.1.4'

loop_
_geom_angle_atom_site_label_1
_geom_angle_atom_site_label_2
_geom_angle_atom_site_label_3
_geom_angle
C10 O1 C14 117.80(16)
C1 N1 C2 109.36(15)
C1 N1 C15 123.55(14)
C2 N1 C15 127.09(15)
C1 N2 C3 110.68(15)
C1 N2 C4 114.64(13)
C3 N2 C4 134.61(15)
N1 C1 B1 140.27(15)
N2 C1 N1 106.24(14)
N2 C1 B1 113.15(13)
N1 C2 H2 126.4
C3 C2 N1 107.30(16)
C3 C2 H2 126.4
N2 C3 H3 126.8
C2 C3 N2 106.41(17)
C2 C3 H3 126.8
N2 C4 H4A 110.8
N2 C4 H4B 110.8
N2 C4 C5 104.76(13)
H4A C4 H4B 108.9
C5 C4 H4A 110.8
C5 C4 H4B 110.8
C4 C5 H5 109.5
C4 C5 B1 107.41(13)
C6 C5 C4 109.14(18)
C6 C5 H5 109.5
C6 C5 B1 111.73(16)
B1 C5 H5 109.5
H5AA C5AA H5AB 109.5
H5AA C5AA H5AC 109.5
H5AB C5AA H5AC 109.5
C16 C5AA H5AA 109.5
C16 C5AA H5AB 109.5
C16 C5AA H5AC 109.5
C5 C6 H6A 109.5
C5 C6 H6B 109.5
C5 C6 H6C 109.5
H6A C6 H6B 109.5
H6A C6 H6C 109.5
H6B C6 H6C 109.5
C8 C7 C12 115.72(15)
C8 C7 B1 119.58(14)
C12 C7 B1 124.64(14)
C7 C8 H8 117.9
C9 C8 C7 124.15(15)
C9 C8 H8 117.9
C8 C9 H9 120.7
C10 C9 C8 118.59(16)
C10 C9 H9 120.7
O1 C10 C11 115.99(16)
C9 C10 O1 124.78(17)
C9 C10 C11 119.23(16)
C10 C11 H11 119.1
C10 C11 C12 121.82(16)
C12 C11 H11 119.1
C7 C12 C13 121.49(16)
C11 C12 C7 120.48(15)
C11 C12 C13 118.02(16)
C12 C13 H13A 109.5
C12 C13 H13B 109.5
C12 C13 H13C 109.5
H13A C13 H13B 109.5
H13A C13 H13C 109.5
H13B C13 H13C 109.5
O1 C14 H14A 109.5
O1 C14 H14B 109.5
O1 C14 H14C 109.5
H14A C14 H14B 109.5
H14A C14 H14C 109.5
H14B C14 H14C 109.5
C16 C15 N1 119.06(16)
C16 C15 C20 122.83(17)
C20 C15 N1 118.07(16)
C15 C16 C5AA 121.70(18)
C15 C16 C17 117.39(18)
C17 C16 C5AA 120.90(19)
C16 C17 H17 119.0
C18 C17 C16 121.96(19)
C18 C17 H17 119.0
C17 C18 C22 120.7(2)
C19 C18 C17 118.55(19)
C19 C18 C22 120.7(2)
C18 C19 H19 119.0
C18 C19 C20 121.97(19)
C20 C19 H19 119.0
C15 C20 C19 117.25(18)
C15 C20 C21 121.64(19)
C19 C20 C21 121.10(19)
C20 C21 H21A 109.5
C20 C21 H21B 109.5
C20 C21 H21C 109.5
H21A C21 H21B 109.5
H21A C21 H21C 109.5
H21B C21 H21C 109.5
C18 C22 H22A 109.5
C18 C22 H22B 109.5
C18 C22 H22C 109.5
H22A C22 H22B 109.5
H22A C22 H22C 109.5
H22B C22 H22C 109.5
C1 B1 C5 96.14(12)
C1 B1 C7 107.20(12)
C1 B1 H1 112.3
C5 B1 H1 112.3
C7 B1 C5 115.40(14)
C7 B1 H1 112.3

loop_
_geom_bond_atom_site_label_1
_geom_bond_atom_site_label_2
_geom_bond_distance
O1 C10 1.381(2)
O1 C14 1.404(3)
N1 C1 1.341(2)
N1 C2 1.386(2)
N1 C15 1.442(2)
N2 C1 1.336(2)
N2 C3 1.375(2)
N2 C4 1.470(2)
C1 B1 1.613(2)
C2 H2 0.9300
C2 C3 1.341(3)
C3 H3 0.9300
C4 H4A 0.9700
C4 H4B 0.9700
C4 C5 1.537(2)
C5 H5 0.9800
C5 C6 1.530(3)
C5 B1 1.673(2)
C5AA H5AA 0.9600
C5AA H5AB 0.9600
C5AA H5AC 0.9600
C5AA C16 1.507(3)
C6 H6A 0.9600
C6 H6B 0.9600
C6 H6C 0.9600
C7 C8 1.394(2)
C7 C12 1.411(2)
C7 B1 1.628(2)
C8 H8 0.9300
C8 C9 1.389(2)
C9 H9 0.9300
C9 C10 1.380(2)
C10 C11 1.383(3)
C11 H11 0.9300
C11 C12 1.387(3)
C12 C13 1.510(2)
C13 H13A 0.9600
C13 H13B 0.9600
C13 H13C 0.9600
C14 H14A 0.9600
C14 H14B 0.9600
C14 H14C 0.9600
C15 C16 1.384(2)
C15 C20 1.390(2)
C16 C17 1.393(3)
C17 H17 0.9300
C17 C18 1.382(3)
C18 C19 1.381(3)
C18 C22 1.509(3)
C19 H19 0.9300
C19 C20 1.394(3)
C20 C21 1.503(3)
C21 H21A 0.9600
C21 H21B 0.9600
C21 H21C 0.9600
C22 H22A 0.9600
C22 H22B 0.9600
C22 H22C 0.9600
B1 H1 0.9800

loop_
_geom_torsion_atom_site_label_1
_geom_torsion_atom_site_label_2
_geom_torsion_atom_site_label_3
_geom_torsion_atom_site_label_4
_geom_torsion
O1 C10 C11 C12 -178.8(2)
N1 C1 B1 C5 -174.21(19)
N1 C1 B1 C7 66.8(2)
N1 C2 C3 N2 -0.3(2)
N1 C15 C16 C5AA -3.2(3)
N1 C15 C16 C17 175.53(16)
N1 C15 C20 C19 -175.94(18)
N1 C15 C20 C21 2.7(3)
N2 C1 B1 C5 13.70(16)
N2 C1 B1 C7 -105.31(15)
N2 C4 C5 C6 -102.92(18)
N2 C4 C5 B1 18.38(18)
C1 N1 C2 C3 -0.1(2)
C1 N1 C15 C16 -93.4(2)
C1 N1 C15 C20 84.5(2)
C1 N2 C3 C2 0.6(2)
C1 N2 C4 C5 -9.95(18)
C2 N1 C1 N2 0.4(2)
C2 N1 C1 B1 -172.0(2)
C2 N1 C15 C16 86.8(2)
C2 N1 C15 C20 -95.3(2)
C3 N2 C1 N1 -0.64(19)
C3 N2 C1 B1 174.10(15)
C3 N2 C4 C5 173.3(2)
C4 N2 C1 N1 -178.17(13)
C4 N2 C1 B1 -3.43(19)
C4 N2 C3 C2 177.43(19)
C4 C5 B1 C1 -18.73(16)
C4 C5 B1 C7 93.63(16)
C5AA C16 C17 C18 179.42(19)
C6 C5 B1 C1 100.94(19)
C6 C5 B1 C7 -146.71(18)
C7 C8 C9 C10 0.8(3)
C8 C7 C12 C11 -0.6(2)
C8 C7 C12 C13 178.75(17)
C8 C7 B1 C1 71.38(18)
C8 C7 B1 C5 -34.3(2)
C8 C9 C10 O1 178.4(2)
C8 C9 C10 C11 -1.2(3)
C9 C10 C11 C12 0.8(3)
C10 C11 C12 C7 0.1(3)
C10 C11 C12 C13 -179.2(2)
C12 C7 C8 C9 0.1(2)
C12 C7 B1 C1 -105.75(17)
C12 C7 B1 C5 148.53(15)
C14 O1 C10 C9 7.6(4)
C14 O1 C10 C11 -172.8(2)
C15 N1 C1 N2 -179.33(15)
C15 N1 C1 B1 8.2(3)
C15 N1 C2 C3 179.68(18)
C15 C16 C17 C18 0.7(3)
C16 C15 C20 C19 1.9(3)
C16 C15 C20 C21 -179.5(2)
C16 C17 C18 C19 1.1(3)
C16 C17 C18 C22 -177.1(2)
C17 C18 C19 C20 -1.5(3)
C18 C19 C20 C15 0.1(3)
C18 C19 C20 C21 -178.6(2)
C20 C15 C16 C5AA 179.04(19)
C20 C15 C16 C17 -2.3(3)
C22 C18 C19 C20 176.7(2)
B1 C7 C8 C9 -177.26(16)
B1 C7 C12 C11 176.67(16)
B1 C7 C12 C13 -4.0(3)

loop_
_twin_individual_id
_twin_individual_mass_fraction_refined
1 0.9(4)
2 0.1(4)
